data_1562588
loop_
_publ_author_name
'Tang, Chunying'
'Wang, Fang'
'Chen, Ruihong'
'Jiang, Wenqing'
'Zhang, Yong'
'Jia, Dingxian'

_publ_section_title
;
 Complexation of Sn2Se6 with lanthanide(III) centers influenced by
 ethylene polyamines: Solvothermal syntheses, crystal structures, and
 optical properties of lanthanide selenidostannates
;
_journal_name_full 'Journal of Solid State Chemistry'
_journal_page_first 70
_journal_page_last 77
_journal_paper_doi 10.1016/j.jssc.2013.05.008
_journal_volume 204
_journal_year 2013
_chemical_formula_moiety 'C16 H54 N12 O2 Se6 Sn2 Yb2'
_chemical_formula_sum 'C16 H54 N12 O2 Se6 Sn2 Yb2'
_chemical_formula_weight 1503.93
_space_group_IT_number 14
_space_group_name_Hall '-P 2yn'
_space_group_name_H-M_alt 'P 1 21/n 1'
_symmetry_cell_setting monoclinic
_symmetry_Int_Tables_number 14
_symmetry_space_group_name_Hall '-P 2yn'
_symmetry_space_group_name_H-M 'P 1 21/n 1'
_atom_sites_solution_hydrogens geom
_atom_sites_solution_primary direct
_atom_sites_solution_secondary difmap
_audit_creation_method SHELXL-97
_cell_angle_alpha 90.00
_cell_angle_beta 98.971(3)
_cell_angle_gamma 90.00
_cell_formula_units_Z 2
_cell_length_a 12.0262(10)
_cell_length_b 11.6659(10)
_cell_length_c 13.8189(13)
_cell_measurement_reflns_used 4954
_cell_measurement_temperature 223(2)
_cell_measurement_theta_max 27.5
_cell_measurement_theta_min 3.0
_cell_volume 1915.0(3)
_computing_cell_refinement CrystalClear
_computing_data_collection CrystalClear
_computing_data_reduction CrystalStructure
_computing_structure_refinement 'SHELXL-97 (Sheldrick, 1997)'
_computing_structure_solution 'SHELXS-97 (Sheldrick, 1990)'
_diffrn_ambient_temperature 223(2)
_diffrn_detector_area_resol_mean 14.63
_diffrn_measured_fraction_theta_full 0.993
_diffrn_measured_fraction_theta_max 0.993
_diffrn_measurement_device_type 'Rigaku Saturn'
_diffrn_measurement_method \w
_diffrn_radiation_monochromator graphite
_diffrn_radiation_source 'fine-focus sealed tube'
_diffrn_radiation_type MoK\a
_diffrn_radiation_wavelength 0.71073
_diffrn_reflns_av_R_equivalents 0.0307
_diffrn_reflns_av_sigmaI/netI 0.0355
_diffrn_reflns_limit_h_max 14
_diffrn_reflns_limit_h_min -14
_diffrn_reflns_limit_k_max 10
_diffrn_reflns_limit_k_min -14
_diffrn_reflns_limit_l_max 16
_diffrn_reflns_limit_l_min -15
_diffrn_reflns_number 10210
_diffrn_reflns_theta_full 25.35
_diffrn_reflns_theta_max 25.35
_diffrn_reflns_theta_min 3.00
_exptl_absorpt_coefficient_mu 11.864
_exptl_absorpt_correction_T_max 0.2001
_exptl_absorpt_correction_T_min 0.1554
_exptl_absorpt_correction_type multi-scan
_exptl_absorpt_process_details 'Jacobson, R. (1998) Private communication'
_exptl_crystal_colour yellow
_exptl_crystal_density_diffrn 2.608
_exptl_crystal_density_method 'not measured'
_exptl_crystal_description block
_exptl_crystal_F_000 1388
_exptl_crystal_size_max 0.25
_exptl_crystal_size_mid 0.25
_exptl_crystal_size_min 0.20
_refine_diff_density_max 0.707
_refine_diff_density_min -1.064
_refine_diff_density_rms 0.206
_refine_ls_extinction_method none
_refine_ls_goodness_of_fit_ref 1.132
_refine_ls_hydrogen_treatment constr
_refine_ls_matrix_type full
_refine_ls_number_parameters 182
_refine_ls_number_reflns 3483
_refine_ls_number_restraints 0
_refine_ls_restrained_S_all 1.132
_refine_ls_R_factor_all 0.0341
_refine_ls_R_factor_gt 0.0279
_refine_ls_shift/su_max 0.001
_refine_ls_shift/su_mean 0.000
_refine_ls_structure_factor_coef Fsqd
_refine_ls_weighting_details 'calc w=1/[\s^2^(Fo^2^)+(0.0295P)^2^+0.0000P] where P=(Fo^2^+2Fc^2^)/3'
_refine_ls_weighting_scheme calc
_refine_ls_wR_factor_gt 0.0622
_refine_ls_wR_factor_ref 0.0642
_reflns_number_gt 3148
_reflns_number_total 3483
_reflns_threshold_expression >2sigma(I)
_cod_data_source_file JSSC-2013-204-70.cif
_cod_data_source_block complex_5
_cod_original_sg_symbol_H-M 'P  21/n'
_cod_database_code 1562588

loop_
_symmetry_equiv_pos_as_xyz
'x, y, z'
'-x+1/2, y+1/2, -z+1/2'
'-x, -y, -z'
'x-1/2, -y-1/2, z-1/2'

loop_
_atom_site_label
_atom_site_type_symbol
_atom_site_fract_x
_atom_site_fract_y
_atom_site_fract_z
_atom_site_U_iso_or_equiv
_atom_site_adp_type
_atom_site_occupancy
_atom_site_symmetry_multiplicity
_atom_site_calc_flag
_atom_site_refinement_flags
_atom_site_disorder_assembly
_atom_site_disorder_group
Sn1 Sn 0.49372(3) 0.02198(4) 0.62678(3) 0.02117(11) Uani 1 1 d . . .
Se3 Se 0.57495(5) 0.14041(6) 0.49401(4) 0.02684(15) Uani 1 1 d . . .
Se2 Se 0.33034(5) 0.12119(6) 0.67603(4) 0.02815(16) Uani 1 1 d . . .
Se1 Se 0.63832(5) -0.02089(6) 0.76802(4) 0.02832(16) Uani 1 1 d . . .
Yb1 Yb 0.524896(18) 0.41964(2) 0.890045(16) 0.01854(9) Uani 1 1 d . . .
O1 O 0.5783(3) 0.4477(4) 1.0472(3) 0.0246(9) Uani 1 1 d . . .
H1 H 0.6383 0.4082 1.0844 0.030 Uiso 1 1 calc R . .
N1 N 0.6309(4) 0.5839(4) 0.8395(4) 0.0288(12) Uani 1 1 d . . .
H1A H 0.6464 0.6322 0.8915 0.035 Uiso 1 1 calc R . .
H1B H 0.6979 0.5573 0.8258 0.035 Uiso 1 1 calc R . .
N2 N 0.4127(4) 0.5211(5) 0.7423(3) 0.0262(11) Uani 1 1 d . . .
H2 H 0.3392 0.5232 0.7534 0.031 Uiso 1 1 calc R . .
N3 N 0.5508(4) 0.3295(5) 0.7315(3) 0.0313(13) Uani 1 1 d . . .
H3A H 0.6240 0.3076 0.7360 0.038 Uiso 1 1 calc R . .
H3B H 0.5081 0.2648 0.7235 0.038 Uiso 1 1 calc R . .
N4 N 0.3399(4) 0.3158(5) 0.8772(3) 0.0305(12) Uani 1 1 d . . .
H4A H 0.2887 0.3643 0.8971 0.037 Uiso 1 1 calc R . .
H4B H 0.3159 0.2996 0.8129 0.037 Uiso 1 1 calc R . .
N5 N 0.5426(3) 0.2101(4) 0.9348(3) 0.0236(11) Uani 1 1 d . . .
H5 H 0.5292 0.1675 0.8781 0.028 Uiso 1 1 calc R . .
N6 N 0.7262(4) 0.3547(5) 0.9177(3) 0.0262(12) Uani 1 1 d . . .
H6A H 0.7589 0.3774 0.8657 0.031 Uiso 1 1 calc R . .
H6B H 0.7628 0.3908 0.9718 0.031 Uiso 1 1 calc R . .
C1 C 0.5767(5) 0.6520(6) 0.7537(4) 0.0331(15) Uani 1 1 d . . .
H1C H 0.6034 0.6247 0.6943 0.040 Uiso 1 1 calc R . .
H1D H 0.5983 0.7327 0.7632 0.040 Uiso 1 1 calc R . .
C2 C 0.4504(5) 0.6420(6) 0.7409(4) 0.0324(15) Uani 1 1 d . . .
H2A H 0.4226 0.6843 0.7936 0.039 Uiso 1 1 calc R . .
H2B H 0.4178 0.6771 0.6785 0.039 Uiso 1 1 calc R . .
C3 C 0.4117(5) 0.4594(6) 0.6483(4) 0.0375(17) Uani 1 1 d . . .
H3C H 0.3959 0.5141 0.5940 0.045 Uiso 1 1 calc R . .
H3D H 0.3512 0.4023 0.6406 0.045 Uiso 1 1 calc R . .
C4 C 0.5224(5) 0.4002(6) 0.6433(4) 0.0334(16) Uani 1 1 d . . .
H4C H 0.5160 0.3521 0.5846 0.040 Uiso 1 1 calc R . .
H4D H 0.5816 0.4573 0.6401 0.040 Uiso 1 1 calc R . .
C5 C 0.3397(5) 0.2072(6) 0.9340(4) 0.0306(15) Uani 1 1 d . . .
H5A H 0.3197 0.1431 0.8888 0.037 Uiso 1 1 calc R . .
H5B H 0.2829 0.2121 0.9776 0.037 Uiso 1 1 calc R . .
C6 C 0.4532(4) 0.1853(6) 0.9938(4) 0.0298(14) Uani 1 1 d . . .
H6C H 0.4631 0.2341 1.0522 0.036 Uiso 1 1 calc R . .
H6D H 0.4584 0.1051 1.0152 0.036 Uiso 1 1 calc R . .
C7 C 0.6557(4) 0.1821(6) 0.9862(4) 0.0282(14) Uani 1 1 d . . .
H7A H 0.6646 0.0987 0.9914 0.034 Uiso 1 1 calc R . .
H7B H 0.6658 0.2141 1.0526 0.034 Uiso 1 1 calc R . .
C8 C 0.7424(5) 0.2312(6) 0.9306(5) 0.0289(14) Uani 1 1 d . . .
H8A H 0.8179 0.2160 0.9665 0.035 Uiso 1 1 calc R . .
H8B H 0.7363 0.1941 0.8664 0.035 Uiso 1 1 calc R . .

loop_
_atom_site_aniso_label
_atom_site_aniso_U_11
_atom_site_aniso_U_22
_atom_site_aniso_U_33
_atom_site_aniso_U_23
_atom_site_aniso_U_13
_atom_site_aniso_U_12
Sn1 0.0212(2) 0.0217(3) 0.0219(2) -0.00431(16) 0.00753(15) -0.00213(17)
Se3 0.0339(3) 0.0225(4) 0.0265(3) -0.0058(3) 0.0124(2) -0.0091(3)
Se2 0.0217(3) 0.0347(4) 0.0294(3) -0.0098(3) 0.0083(2) -0.0006(3)
Se1 0.0276(3) 0.0327(4) 0.0245(3) -0.0027(3) 0.0036(2) -0.0006(3)
Yb1 0.01872(14) 0.01833(16) 0.01940(14) -0.00285(10) 0.00556(9) -0.00025(10)
O1 0.022(2) 0.030(3) 0.021(2) -0.0043(18) 0.0013(16) 0.0068(18)
N1 0.024(3) 0.023(3) 0.041(3) -0.006(2) 0.010(2) 0.001(2)
N2 0.027(3) 0.028(3) 0.025(3) -0.002(2) 0.009(2) -0.002(2)
N3 0.032(3) 0.035(4) 0.027(3) -0.009(2) 0.002(2) 0.003(3)
N4 0.027(3) 0.031(4) 0.033(3) -0.004(2) 0.004(2) -0.005(2)
N5 0.025(2) 0.027(3) 0.020(2) -0.005(2) 0.0052(19) -0.006(2)
N6 0.025(2) 0.030(3) 0.026(3) -0.005(2) 0.010(2) -0.004(2)
C1 0.042(4) 0.023(4) 0.038(4) 0.002(3) 0.016(3) -0.001(3)
C2 0.035(3) 0.030(4) 0.033(3) 0.004(3) 0.007(3) 0.001(3)
C3 0.051(4) 0.037(5) 0.022(3) -0.005(3) 0.000(3) 0.006(3)
C4 0.047(4) 0.035(4) 0.022(3) -0.008(3) 0.015(3) -0.001(3)
C5 0.026(3) 0.036(4) 0.032(3) -0.007(3) 0.009(3) -0.008(3)
C6 0.032(3) 0.026(4) 0.034(3) 0.000(3) 0.012(3) -0.004(3)
C7 0.025(3) 0.024(4) 0.035(3) 0.002(3) 0.005(3) 0.000(3)
C8 0.023(3) 0.022(4) 0.042(4) -0.004(3) 0.005(3) 0.004(3)

loop_
_atom_type_symbol
_atom_type_description
_atom_type_scat_dispersion_real
_atom_type_scat_dispersion_imag
_atom_type_scat_source
C C 0.0033 0.0016 'International Tables Vol C Tables 4.2.6.8 and 6.1.1.4'
H H 0.0000 0.0000 'International Tables Vol C Tables 4.2.6.8 and 6.1.1.4'
N N 0.0061 0.0033 'International Tables Vol C Tables 4.2.6.8 and 6.1.1.4'
O O 0.0106 0.0060 'International Tables Vol C Tables 4.2.6.8 and 6.1.1.4'
Se Se -0.0929 2.2259 'International Tables Vol C Tables 4.2.6.8 and 6.1.1.4'
Yb Yb -0.3850 5.5486 'International Tables Vol C Tables 4.2.6.8 and 6.1.1.4'
Sn Sn -0.6537 1.4246 'International Tables Vol C Tables 4.2.6.8 and 6.1.1.4'

loop_
_geom_angle_atom_site_label_1
_geom_angle_atom_site_label_2
_geom_angle_atom_site_label_3
_geom_angle
_geom_angle_site_symmetry_1
_geom_angle_site_symmetry_3
Se1 Sn1 Se2 111.86(2) . .
Se1 Sn1 Se3 118.79(3) . 3_656
Se2 Sn1 Se3 109.60(2) . 3_656
Se1 Sn1 Se3 111.78(2) . .
Se2 Sn1 Se3 110.35(3) . .
Se3 Sn1 Se3 92.94(2) 3_656 .
Sn1 Se3 Sn1 87.06(2) 3_656 .
O1 Yb1 O1 66.87(16) . 3_667
O1 Yb1 N1 94.60(16) . .
O1 Yb1 N1 85.14(16) 3_667 .
O1 Yb1 N3 151.24(15) . .
O1 Yb1 N3 141.63(15) 3_667 .
N1 Yb1 N3 86.42(18) . .
O1 Yb1 N6 76.56(14) . .
O1 Yb1 N6 136.80(15) 3_667 .
N1 Yb1 N6 75.40(16) . .
N3 Yb1 N6 75.91(15) . .
O1 Yb1 N4 105.16(15) . .
O1 Yb1 N4 79.80(16) 3_667 .
N1 Yb1 N4 147.80(16) . .
N3 Yb1 N4 87.99(17) . .
N6 Yb1 N4 133.42(18) . .
O1 Yb1 N5 84.36(15) . .
O1 Yb1 N5 127.23(14) 3_667 .
N1 Yb1 N5 142.74(15) . .
N3 Yb1 N5 77.83(16) . .
N6 Yb1 N5 68.12(15) . .
N4 Yb1 N5 65.83(16) . .
O1 Yb1 N2 139.37(16) . .
O1 Yb1 N2 74.59(14) 3_667 .
N1 Yb1 N2 69.21(16) . .
N3 Yb1 N2 67.43(16) . .
N6 Yb1 N2 129.68(15) . .
N4 Yb1 N2 79.37(16) . .
N5 Yb1 N2 131.19(16) . .
O1 Yb1 Yb1 33.86(10) . 3_667
O1 Yb1 Yb1 33.01(9) 3_667 3_667
N1 Yb1 Yb1 89.78(12) . 3_667
N3 Yb1 Yb1 173.93(13) . 3_667
N6 Yb1 Yb1 107.70(11) . 3_667
N4 Yb1 Yb1 92.73(12) . 3_667
N5 Yb1 Yb1 107.96(10) . 3_667
N2 Yb1 Yb1 106.77(11) . 3_667
Yb1 O1 Yb1 113.13(16) . 3_667
Yb1 O1 H1 123.4 . .
Yb1 O1 H1 123.4 3_667 .
C1 N1 Yb1 117.3(3) . .
C1 N1 H1A 108.0 . .
Yb1 N1 H1A 108.0 . .
C1 N1 H1B 108.0 . .
Yb1 N1 H1B 108.0 . .
H1A N1 H1B 107.2 . .
C2 N2 C3 114.2(5) . .
C2 N2 Yb1 109.1(3) . .
C3 N2 Yb1 114.0(4) . .
C2 N2 H2 106.3 . .
C3 N2 H2 106.3 . .
Yb1 N2 H2 106.3 . .
C4 N3 Yb1 116.6(4) . .
C4 N3 H3A 108.1 . .
Yb1 N3 H3A 108.1 . .
C4 N3 H3B 108.1 . .
Yb1 N3 H3B 108.1 . .
H3A N3 H3B 107.3 . .
C5 N4 Yb1 116.5(3) . .
C5 N4 H4A 108.2 . .
Yb1 N4 H4A 108.2 . .
C5 N4 H4B 108.2 . .
Yb1 N4 H4B 108.2 . .
H4A N4 H4B 107.3 . .
C7 N5 C6 112.8(4) . .
C7 N5 Yb1 111.7(4) . .
C6 N5 Yb1 106.5(4) . .
C7 N5 H5 108.5 . .
C6 N5 H5 108.5 . .
Yb1 N5 H5 108.5 . .
C8 N6 Yb1 115.1(3) . .
C8 N6 H6A 108.5 . .
Yb1 N6 H6A 108.5 . .
C8 N6 H6B 108.5 . .
Yb1 N6 H6B 108.5 . .
H6A N6 H6B 107.5 . .
N1 C1 C2 111.1(5) . .
N1 C1 H1C 109.4 . .
C2 C1 H1C 109.4 . .
N1 C1 H1D 109.4 . .
C2 C1 H1D 109.4 . .
H1C C1 H1D 108.0 . .
N2 C2 C1 112.2(5) . .
N2 C2 H2A 109.2 . .
C1 C2 H2A 109.2 . .
N2 C2 H2B 109.2 . .
C1 C2 H2B 109.2 . .
H2A C2 H2B 107.9 . .
N2 C3 C4 112.0(5) . .
N2 C3 H3C 109.2 . .
C4 C3 H3C 109.2 . .
N2 C3 H3D 109.2 . .
C4 C3 H3D 109.2 . .
H3C C3 H3D 107.9 . .
N3 C4 C3 108.2(5) . .
N3 C4 H4C 110.1 . .
C3 C4 H4C 110.1 . .
N3 C4 H4D 110.1 . .
C3 C4 H4D 110.1 . .
H4C C4 H4D 108.4 . .
N4 C5 C6 111.0(5) . .
N4 C5 H5A 109.4 . .
C6 C5 H5A 109.4 . .
N4 C5 H5B 109.4 . .
C6 C5 H5B 109.4 . .
H5A C5 H5B 108.0 . .
N5 C6 C5 109.9(5) . .
N5 C6 H6C 109.7 . .
C5 C6 H6C 109.7 . .
N5 C6 H6D 109.7 . .
C5 C6 H6D 109.7 . .
H6C C6 H6D 108.2 . .
N5 C7 C8 109.4(5) . .
N5 C7 H7A 109.8 . .
C8 C7 H7A 109.8 . .
N5 C7 H7B 109.8 . .
C8 C7 H7B 109.8 . .
H7A C7 H7B 108.2 . .
N6 C8 C7 110.4(5) . .
N6 C8 H8A 109.6 . .
C7 C8 H8A 109.6 . .
N6 C8 H8B 109.6 . .
C7 C8 H8B 109.6 . .
H8A C8 H8B 108.1 . .

loop_
_geom_bond_atom_site_label_1
_geom_bond_atom_site_label_2
_geom_bond_distance
_geom_bond_site_symmetry_2
Sn1 Se1 2.4546(7) .
Sn1 Se2 2.4659(7) .
Sn1 Se3 2.5743(7) 3_656
Sn1 Se3 2.6054(7) .
Se3 Sn1 2.5743(7) 3_656
Yb1 O1 2.191(3) .
Yb1 O1 2.241(4) 3_667
Yb1 N1 2.462(5) .
Yb1 N3 2.493(5) .
Yb1 N6 2.508(5) .
Yb1 N4 2.515(5) .
Yb1 N5 2.522(5) .
Yb1 N2 2.555(5) .
Yb1 Yb1 3.6982(5) 3_667
O1 Yb1 2.241(4) 3_667
O1 H1 0.9400 .
N1 C1 1.490(8) .
N1 H1A 0.9100 .
N1 H1B 0.9100 .
N2 C2 1.482(8) .
N2 C3 1.484(7) .
N2 H2 0.9200 .
N3 C4 1.467(8) .
N3 H3A 0.9100 .
N3 H3B 0.9100 .
N4 C5 1.491(8) .
N4 H4A 0.9100 .
N4 H4B 0.9100 .
N5 C7 1.469(7) .
N5 C6 1.476(6) .
N5 H5 0.9200 .
N6 C8 1.461(8) .
N6 H6A 0.9100 .
N6 H6B 0.9100 .
C1 C2 1.505(8) .
C1 H1C 0.9800 .
C1 H1D 0.9800 .
C2 H2A 0.9800 .
C2 H2B 0.9800 .
C3 C4 1.511(9) .
C3 H3C 0.9800 .
C3 H3D 0.9800 .
C4 H4C 0.9800 .
C4 H4D 0.9800 .
C5 C6 1.503(8) .
C5 H5A 0.9800 .
C5 H5B 0.9800 .
C6 H6C 0.9800 .
C6 H6D 0.9800 .
C7 C8 1.502(8) .
C7 H7A 0.9800 .
C7 H7B 0.9800 .
C8 H8A 0.9800 .
C8 H8B 0.9800 .

loop_
_geom_hbond_atom_site_label_D
_geom_hbond_atom_site_label_H
_geom_hbond_atom_site_label_A
_geom_hbond_distance_DH
_geom_hbond_distance_HA
_geom_hbond_distance_DA
_geom_hbond_angle_DHA
_geom_hbond_site_symmetry_A
O1 H1 Se2 0.94 2.48 3.365(4) 157.4 4_666
N1 H1B Se1 0.91 2.68 3.562(5) 163.2 2_656
N2 H2 Se2 0.92 2.65 3.494(5) 152.3 2_556
N3 H3B Se2 0.91 2.71 3.590(5) 161.8 .
N4 H4A Se3 0.91 3.08 3.825(5) 140.4 4_566
N4 H4B Se2 0.91 2.84 3.577(5) 139.5 .
N6 H6A Se1 0.91 2.66 3.557(5) 169.6 2_656
N6 H6B Se2 0.91 2.82 3.605(5) 145.9 4_666

loop_
_geom_torsion_atom_site_label_1
_geom_torsion_atom_site_label_2
_geom_torsion_atom_site_label_3
_geom_torsion_atom_site_label_4
_geom_torsion
_geom_torsion_site_symmetry_1
_geom_torsion_site_symmetry_2
_geom_torsion_site_symmetry_3
_geom_torsion_site_symmetry_4
Se1 Sn1 Se3 Sn1 122.67(3) . . . 3_656
Se2 Sn1 Se3 Sn1 -112.17(3) . . . 3_656
Se3 Sn1 Se3 Sn1 0.0 3_656 . . 3_656
O1 Yb1 O1 Yb1 0.0 3_667 . . 3_667
N1 Yb1 O1 Yb1 82.7(2) . . . 3_667
N3 Yb1 O1 Yb1 173.7(3) . . . 3_667
N6 Yb1 O1 Yb1 156.5(2) . . . 3_667
N4 Yb1 O1 Yb1 -71.6(2) . . . 3_667
N5 Yb1 O1 Yb1 -134.69(19) . . . 3_667
N2 Yb1 O1 Yb1 19.6(3) . . . 3_667
O1 Yb1 N1 C1 -141.7(4) . . . .
O1 Yb1 N1 C1 -75.5(4) 3_667 . . .
N3 Yb1 N1 C1 67.1(4) . . . .
N6 Yb1 N1 C1 143.4(4) . . . .
N4 Yb1 N1 C1 -13.4(6) . . . .
N5 Yb1 N1 C1 131.5(4) . . . .
N2 Yb1 N1 C1 -0.1(4) . . . .
Yb1 Yb1 N1 C1 -108.2(4) 3_667 . . .
O1 Yb1 N2 C2 46.9(4) . . . .
O1 Yb1 N2 C2 65.6(3) 3_667 . . .
N1 Yb1 N2 C2 -25.0(3) . . . .
N3 Yb1 N2 C2 -119.9(4) . . . .
N6 Yb1 N2 C2 -73.3(4) . . . .
N4 Yb1 N2 C2 147.9(4) . . . .
N5 Yb1 N2 C2 -168.0(3) . . . .
Yb1 Yb1 N2 C2 58.2(3) 3_667 . . .
O1 Yb1 N2 C3 175.9(4) . . . .
O1 Yb1 N2 C3 -165.4(4) 3_667 . . .
N1 Yb1 N2 C3 104.0(4) . . . .
N3 Yb1 N2 C3 9.1(4) . . . .
N6 Yb1 N2 C3 55.7(5) . . . .
N4 Yb1 N2 C3 -83.2(4) . . . .
N5 Yb1 N2 C3 -39.0(5) . . . .
Yb1 Yb1 N2 C3 -172.8(4) 3_667 . . .
O1 Yb1 N3 C4 -142.4(4) . . . .
O1 Yb1 N3 C4 28.2(5) 3_667 . . .
N1 Yb1 N3 C4 -49.3(4) . . . .
N6 Yb1 N3 C4 -125.1(4) . . . .
N4 Yb1 N3 C4 99.0(4) . . . .
N5 Yb1 N3 C4 164.7(4) . . . .
N2 Yb1 N3 C4 19.6(4) . . . .
Yb1 Yb1 N3 C4 2.0(14) 3_667 . . .
O1 Yb1 N4 C5 -55.6(4) . . . .
O1 Yb1 N4 C5 -118.1(4) 3_667 . . .
N1 Yb1 N4 C5 178.5(4) . . . .
N3 Yb1 N4 C5 98.4(4) . . . .
N6 Yb1 N4 C5 30.0(5) . . . .
N5 Yb1 N4 C5 20.9(4) . . . .
N2 Yb1 N4 C5 165.8(4) . . . .
Yb1 Yb1 N4 C5 -87.6(4) 3_667 . . .
O1 Yb1 N5 C7 -56.1(3) . . . .
O1 Yb1 N5 C7 -111.3(3) 3_667 . . .
N1 Yb1 N5 C7 34.1(5) . . . .
N3 Yb1 N5 C7 101.2(3) . . . .
N6 Yb1 N5 C7 21.7(3) . . . .
N4 Yb1 N5 C7 -165.5(4) . . . .
N2 Yb1 N5 C7 145.9(3) . . . .
Yb1 Yb1 N5 C7 -80.7(3) 3_667 . . .
O1 Yb1 N5 C6 67.5(3) . . . .
O1 Yb1 N5 C6 12.3(4) 3_667 . . .
N1 Yb1 N5 C6 157.7(3) . . . .
N3 Yb1 N5 C6 -135.2(3) . . . .
N6 Yb1 N5 C6 145.3(4) . . . .
N4 Yb1 N5 C6 -41.9(3) . . . .
N2 Yb1 N5 C6 -90.5(4) . . . .
Yb1 Yb1 N5 C6 42.9(3) 3_667 . . .
O1 Yb1 N6 C8 97.3(4) . . . .
O1 Yb1 N6 C8 129.7(4) 3_667 . . .
N1 Yb1 N6 C8 -164.2(4) . . . .
N3 Yb1 N6 C8 -74.3(4) . . . .
N4 Yb1 N6 C8 -1.0(5) . . . .
N5 Yb1 N6 C8 8.0(4) . . . .
N2 Yb1 N6 C8 -118.0(4) . . . .
Yb1 Yb1 N6 C8 110.8(4) 3_667 . . .
Yb1 N1 C1 C2 25.2(6) . . . .
C3 N2 C2 C1 -80.2(6) . . . .
Yb1 N2 C2 C1 48.6(5) . . . .
N1 C1 C2 N2 -49.8(7) . . . .
C2 N2 C3 C4 90.5(7) . . . .
Yb1 N2 C3 C4 -35.8(7) . . . .
Yb1 N3 C4 C3 -44.7(6) . . . .
N2 C3 C4 N3 52.2(7) . . . .
Yb1 N4 C5 C6 3.3(6) . . . .
C7 N5 C6 C5 -175.6(5) . . . .
Yb1 N5 C6 C5 61.5(5) . . . .
N4 C5 C6 N5 -43.1(7) . . . .
C6 N5 C7 C8 -168.7(5) . . . .
Yb1 N5 C7 C8 -48.7(5) . . . .
Yb1 N6 C8 C7 -36.2(6) . . . .
N5 C7 C8 N6 56.4(6) . . . .
